data_2106612
loop_
_publ_author_name
'Wang, Y.'
'Heyding, R.D.'
'Gabe, E.J.'
'Calvert, L.D.'
'Taylor, J.B.'

_publ_section_title
;
 Neodymium diarsenide: a single-crysatal structure refinement
;
_journal_name_full 'Acta Crystallographica B (24,1968-38,1982)'
_journal_page_first 1959
_journal_page_last 1961
_journal_volume 34
_journal_year 1978
_chemical_formula_sum 'As2 Nd'
_chemical_name_systematic 'Nd As2'
_space_group_IT_number 14
_symmetry_space_group_name_Hall '-P 2ybc'
_symmetry_space_group_name_H-M 'P 1 21/c 1'
_cell_angle_alpha 90
_cell_angle_beta 106.718
_cell_angle_gamma 90
_cell_formula_units_Z 4
_cell_length_a 4.1081
_cell_length_b 6.8201
_cell_length_c 10.4431
_cell_volume 280.224
_citation_journal_id_ASTM ACBCAR
_cod_data_source_file Wang_ACBCAR_1978_1290.cif
_cod_data_source_block As2Nd1
_cod_original_cell_volume 280.2239
_cod_original_formula_sum 'As2 Nd1'
_cod_database_code 2106612

loop_
_symmetry_equiv_pos_as_xyz
x,y,z
-x,y+1/2,-z+1/2
-x,-y,-z
x,-y-1/2,z-1/2

loop_
_atom_site_label
_atom_site_type_symbol
_atom_site_fract_x
_atom_site_fract_y
_atom_site_fract_z
_atom_site_occupancy
_atom_site_U_iso_or_equiv
As1 As 0.461 0.6436 0.1708 1 0.0
As2 As 0.2727 0.3777 0.4503 1 0.0
Nd1 Nd 0.9124 0.3126 0.1402 1 0.0
